data_7027514
loop_
_publ_author_name
'Batten, Stuart R.'
'Jensen, Paul'
'Kepert, Cameron J.'
'Kurmoo, Mohamedally'
'Moubaraki, Boujemaa'
'Murray, Keith S.'
'Price, David J.'

_publ_contact_author
;
    Prof. K.S. Murray
    Department of Chemistry
    Monash University
    Clayton, Vic. 3168
    AUSTRALIA
;
_publ_section_title
;
 Syntheses, structures and magnetism of \a-Mn(dca)2,
 [Mn(dca)2(H2O)2]&#x00B7;H2O, [Mn(dca)2(C2H5OH)2]&#x00B7;(CH3)2CO,
 [Fe(dca)2(CH3OH)2] and [Mn(dca)2(L)2], where L&#x2005;=&#x2005;pyridine,
 CH3OH or DMF and dca&#x2212;&#x2005;=&#x2005;dicyanamide,
 N(CN)2&#x2212;&#x200A;&#x2020;
;
_journal_issue 17
_journal_name_full 'Journal of the Chemical Society, Dalton Transactions'
_journal_page_first 2987
_journal_paper_doi 10.1039/a903487k
_journal_year 1999
_chemical_formula_sum 'C4 H6 Mn N6 O3'
_chemical_formula_weight 241.09
_chemical_name_systematic
;
 manganese bis(dicyanamide) dihydrate water solvate
;
_space_group_IT_number 14
_symmetry_cell_setting monoclinic
_symmetry_space_group_name_Hall '-P 2yn'
_symmetry_space_group_name_H-M 'P 1 21/n 1'
_atom_sites_solution_hydrogens geom
_atom_sites_solution_primary direct
_atom_sites_solution_secondary difmap
_audit_creation_method SHELXL
_cell_angle_alpha 90.00
_cell_angle_beta 103.241(5)
_cell_angle_gamma 90.00
_cell_formula_units_Z 4
_cell_length_a 7.3165(2)
_cell_length_b 11.6229(5)
_cell_length_c 11.3590(5)
_cell_measurement_temperature 123(2)
_cell_volume 940.28(7)
_computing_cell_refinement 'Siemens XSCANS'
_computing_data_collection 'Siemens XSCANS'
_computing_data_reduction 'Siemens SHELXTL'
_computing_molecular_graphics 'Siemens SHELXTL'
_computing_publication_material 'Siemens SHELXTL'
_computing_structure_refinement 'SHELXL-93 (Sheldrick, 1993)'
_computing_structure_solution 'SHELXS-86 (Sheldrick, 1990)'
_diffrn_ambient_temperature 123(2)
_diffrn_measurement_device 'Siemens P4'
_diffrn_measurement_method '\w scans'
_diffrn_radiation_monochromator graphite
_diffrn_radiation_source 'fine-focus sealed tube'
_diffrn_radiation_type MoK\a
_diffrn_radiation_wavelength 0.71073
_diffrn_reflns_av_R_equivalents 0.031
_diffrn_reflns_av_sigmaI/netI 0.0328
_diffrn_reflns_limit_h_max 8
_diffrn_reflns_limit_h_min 0
_diffrn_reflns_limit_k_max 13
_diffrn_reflns_limit_k_min -13
_diffrn_reflns_limit_l_max 12
_diffrn_reflns_limit_l_min -15
_diffrn_reflns_number 3453
_diffrn_reflns_theta_max 28.19
_diffrn_reflns_theta_min 3.50
_exptl_absorpt_coefficient_mu 1.397
_exptl_absorpt_correction_type none
_exptl_crystal_colour colourless
_exptl_crystal_density_diffrn 1.703
_exptl_crystal_F_000 484
_exptl_crystal_size_max 0.45
_exptl_crystal_size_mid 0.25
_exptl_crystal_size_min 0.23
_refine_diff_density_max 0.381
_refine_diff_density_min -0.600
_refine_diff_density_rms 0.156
_refine_ls_extinction_method none
_refine_ls_goodness_of_fit_all 1.175
_refine_ls_goodness_of_fit_obs 1.246
_refine_ls_matrix_type full
_refine_ls_number_parameters 154
_refine_ls_number_reflns 1787
_refine_ls_number_restraints 0
_refine_ls_restrained_S_all 1.175
_refine_ls_restrained_S_obs 1.246
_refine_ls_R_factor_all 0.0440
_refine_ls_R_factor_obs 0.0313
_refine_ls_shift/esd_max 0.000
_refine_ls_shift/esd_mean 0.000
_refine_ls_structure_factor_coef Fsqd
_refine_ls_weighting_details 'w=1/[\s^2^(Fo^2^)+(0.0576P)^2^+0.0000P] where P=(Fo^2^+2Fc^2^)/3'
_refine_ls_weighting_scheme calc
_refine_ls_wR_factor_all 0.0992
_refine_ls_wR_factor_obs 0.0926
_reflns_number_observed 1417
_reflns_number_total 1787
_reflns_observed_criterion >2sigma(I)
_cod_data_source_file 903487ksup1.cif
_cod_data_source_block mndca2trihydrate
_cod_depositor_comments
;
The following automatic conversions were performed:

'_symmetry_cell_setting' value 'Monoclinic' changed to 'monoclinic'
according to /home/saulius/struct/CIF-dictionaries/cif_core.dic
dictionary named 'cif_core.dic' version 2.4.2 from 2011-04-26.

Automatic conversion script
Id: cif_fix_values 1891 2012-01-12 08:04:46Z andrius 

The following automatic conversions were performed:

'_refine_ls_weighting_scheme' value 'calc
w=1/[\s^2^(Fo^2^)+(0.0576P)^2^+0.0000P] where P=(Fo^2^+2Fc^2^)/3' was
changed to 'calc'. New tag '_refine_ls_weighting_details' was
created. The value of the new tag was set to
'w=1/[\s^2^(Fo^2^)+(0.0576P)^2^+0.0000P] where P=(Fo^2^+2Fc^2^)/3'.

Automatic conversion script
Id: cif_fix_values 3143 2015-03-26 13:38:13Z robertas 
;
_cod_original_cell_volume 940.28(6)
_cod_original_sg_symbol_H-M P2(1)/n
_cod_database_code 7027514

loop_
_symmetry_equiv_pos_as_xyz
'x, y, z'
'-x+1/2, y+1/2, -z+1/2'
'-x, -y, -z'
'x-1/2, -y-1/2, z-1/2'

loop_
_atom_site_aniso_label
_atom_site_aniso_U_11
_atom_site_aniso_U_22
_atom_site_aniso_U_33
_atom_site_aniso_U_23
_atom_site_aniso_U_13
_atom_site_aniso_U_12
Mn1 0.0148(3) 0.0128(3) 0.0123(3) 0.0001(2) 0.0001(2) -0.0006(2)
Mn2 0.0104(3) 0.0194(3) 0.0194(3) 0.0018(2) 0.0033(2) 0.0011(2)
N3 0.0166(9) 0.0202(11) 0.0281(11) -0.0104(9) -0.0060(8) 0.0025(8)
C1 0.0229(12) 0.0138(12) 0.0203(12) -0.0003(10) 0.0014(10) 0.0051(9)
N1 0.0267(10) 0.0179(11) 0.0229(11) -0.0021(9) -0.0049(9) -0.0012(8)
C2 0.0121(10) 0.0205(13) 0.0161(11) 0.0010(10) -0.0022(8) 0.0005(8)
N2 0.0193(10) 0.0197(12) 0.0223(11) -0.0024(9) 0.0000(8) 0.0003(8)
O1 0.0174(8) 0.0223(10) 0.0222(9) 0.0025(8) 0.0033(7) 0.0011(8)
N6 0.0143(9) 0.0251(11) 0.0191(10) -0.0020(8) 0.0029(8) 0.0015(8)
C4 0.0189(12) 0.0197(13) 0.0171(11) 0.0004(9) -0.0002(10) -0.0019(9)
N4 0.0171(10) 0.0355(13) 0.0243(11) -0.0043(10) 0.0050(9) 0.0037(8)
C5 0.0205(12) 0.0139(12) 0.0218(13) 0.0017(9) 0.0092(10) 0.0003(8)
N5 0.0179(10) 0.0304(12) 0.0306(12) -0.0003(9) 0.0052(9) -0.0036(8)
O2 0.0217(9) 0.0287(10) 0.0188(10) 0.0015(7) 0.0038(7) 0.0040(7)
O3 0.0260(9) 0.0219(11) 0.0258(10) 0.0022(8) 0.0063(7) 0.0007(7)

loop_
_atom_site_label
_atom_site_type_symbol
_atom_site_fract_x
_atom_site_fract_y
_atom_site_fract_z
_atom_site_U_iso_or_equiv
_atom_site_thermal_displace_type
_atom_site_occupancy
_atom_site_calc_flag
_atom_site_refinement_flags
Mn1 Mn 0.0000 0.0000 1.0000 0.0138(2) Uani 1 d S
Mn2 Mn 0.0000 0.0000 0.5000 0.0164(2) Uani 1 d S
N3 N -0.4775(3) -0.1505(2) 0.6972(2) 0.0234(5) Uani 1 d .
C1 C -0.3293(3) -0.1121(2) 0.7754(2) 0.0196(5) Uani 1 d .
N1 N -0.2067(3) -0.0709(2) 0.8450(2) 0.0242(5) Uani 1 d .
C2 C -0.4665(3) -0.2479(2) 0.6418(2) 0.0171(5) Uani 1 d .
N2 N -0.4728(2) -0.3318(2) 0.5870(2) 0.0212(5) Uani 1 d .
O1 O 0.2394(2) -0.0341(2) 0.9141(2) 0.0208(4) Uani 1 d .
H11 H 0.3126(42) -0.0791(27) 0.9593(28) 0.041(9) Uiso 1 d .
H12 H 0.2969(46) 0.0273(31) 0.9158(30) 0.051(11) Uiso 1 d .
N6 N -0.4564(2) 0.1520(2) 0.6730(2) 0.0196(4) Uani 1 d .
C4 C -0.3186(3) 0.1215(2) 0.6226(2) 0.0193(5) Uani 1 d .
N4 N -0.1902(3) 0.0967(2) 0.5859(2) 0.0256(5) Uani 1 d .
C5 C -0.6277(3) 0.1413(2) 0.6078(2) 0.0181(5) Uani 1 d .
N5 N -0.7841(3) 0.1333(2) 0.5571(2) 0.0263(5) Uani 1 d .
O2 O 0.1243(2) -0.10256(15) 0.6640(2) 0.0232(4) Uani 1 d .
H21 H 0.1053(44) -0.0859(30) 0.7312(33) 0.056(11) Uiso 1 d .
H22 H 0.2425(58) -0.1045(36) 0.6711(36) 0.089(15) Uiso 1 d .
O3 O 0.5099(2) -0.1497(2) 1.0817(2) 0.0245(4) Uani 1 d .
H31 H 0.4717(53) -0.1577(33) 1.1572(36) 0.076(12) Uiso 1 d .
H32 H 0.5172(49) -0.2134(39) 1.0721(34) 0.069(14) Uiso 1 d .

loop_
_atom_type_symbol
_atom_type_description
_atom_type_scat_dispersion_real
_atom_type_scat_dispersion_imag
_atom_type_scat_source
C C 0.0033 0.0016 'International Tables Vol C Tables 4.2.6.8 and 6.1.1.4'
N N 0.0061 0.0033 'International Tables Vol C Tables 4.2.6.8 and 6.1.1.4'
Mn Mn 0.3368 0.7283 'International Tables Vol C Tables 4.2.6.8 and 6.1.1.4'
O O 0.0106 0.0060 'International Tables Vol C Tables 4.2.6.8 and 6.1.1.4'
H H 0.0000 0.0000 'International Tables Vol C Tables 4.2.6.8 and 6.1.1.4'

loop_
_geom_angle_atom_site_label_1
_geom_angle_atom_site_label_2
_geom_angle_atom_site_label_3
_geom_angle
_geom_angle_site_symmetry_1
_geom_angle_site_symmetry_3
N2 Mn1 N2 180.0 4_656 2_456
N2 Mn1 N1 89.92(7) 4_656 3_557
N2 Mn1 N1 90.08(7) 2_456 3_557
N2 Mn1 N1 90.08(7) 4_656 .
N2 Mn1 N1 89.92(7) 2_456 .
N1 Mn1 N1 180.0 3_557 .
N2 Mn1 O1 87.74(7) 4_656 3_557
N2 Mn1 O1 92.26(7) 2_456 3_557
N1 Mn1 O1 92.76(7) 3_557 3_557
N1 Mn1 O1 87.24(7) . 3_557
N2 Mn1 O1 92.26(7) 4_656 .
N2 Mn1 O1 87.74(7) 2_456 .
N1 Mn1 O1 87.24(7) 3_557 .
N1 Mn1 O1 92.76(7) . .
O1 Mn1 O1 180.0 3_557 .
N4 Mn2 N4 180.0 3_556 .
N4 Mn2 N5 89.65(8) 3_556 3_456
N4 Mn2 N5 90.35(8) . 3_456
N4 Mn2 N5 90.35(8) 3_556 1_655
N4 Mn2 N5 89.65(8) . 1_655
N5 Mn2 N5 180.0 3_456 1_655
N4 Mn2 O2 85.32(7) 3_556 .
N4 Mn2 O2 94.68(7) . .
N5 Mn2 O2 89.87(7) 3_456 .
N5 Mn2 O2 90.13(7) 1_655 .
N4 Mn2 O2 94.68(7) 3_556 3_556
N4 Mn2 O2 85.32(7) . 3_556
N5 Mn2 O2 90.13(7) 3_456 3_556
N5 Mn2 O2 89.87(7) 1_655 3_556
O2 Mn2 O2 180.0 . 3_556
C2 N3 C1 119.2(2) . .
N1 C1 N3 174.8(2) . .
C1 N1 Mn1 170.5(2) . .
N2 C2 N3 173.9(2) . .
C2 N2 Mn1 173.0(2) . 2_446
Mn1 O1 H11 107.5(20) . .
Mn1 O1 H12 106.4(24) . .
H11 O1 H12 106.0(31) . .
C5 N6 C4 117.3(2) . .
N4 C4 N6 175.4(2) . .
C4 N4 Mn2 161.6(2) . .
N5 C5 N6 175.3(2) . .
C5 N5 Mn2 139.6(2) . 1_455
Mn2 O2 H21 121.5(23) . .
Mn2 O2 H22 107.8(27) . .
H21 O2 H22 107.5(34) . .
H31 O3 H32 94.5(33) . .

loop_
_geom_bond_atom_site_label_1
_geom_bond_atom_site_label_2
_geom_bond_distance
_geom_bond_site_symmetry_2
Mn1 N2 2.179(2) 4_656
Mn1 N2 2.179(2) 2_456
Mn1 N1 2.202(2) 3_557
Mn1 N1 2.202(2) .
Mn1 O1 2.227(2) 3_557
Mn1 O1 2.227(2) .
Mn2 N4 2.184(2) 3_556
Mn2 N4 2.184(2) .
Mn2 N5 2.201(2) 3_456
Mn2 N5 2.201(2) 1_655
Mn2 O2 2.223(2) .
Mn2 O2 2.223(2) 3_556
N3 C2 1.307(3) .
N3 C1 1.313(3) .
C1 N1 1.154(3) .
C2 N2 1.151(3) .
N2 Mn1 2.179(2) 2_446
O1 H11 0.83(3) .
O1 H12 0.83(4) .
N6 C5 1.308(3) .
N6 C4 1.317(3) .
C4 N4 1.149(3) .
C5 N5 1.161(3) .
N5 Mn2 2.201(2) 1_455
O2 H21 0.83(4) .
O2 H22 0.85(4) .
O3 H31 0.97(4) .
O3 H32 0.75(4) .
